data_7707054
loop_
_publ_author_name
'Hara, Aoi'
'Kusumoto, Sotaro'
'Sekine, Yoshihiro'
'Harrowfield, Jack'
'Kim, Yang'
'Hayami, Shinya'
'Nakamura, Masaaki'

_publ_section_title
;
 1D Mn(III) coordination polymers exhibiting chiral symmetry breaking and
 weak ferromagnetism.
;
_journal_issue 16
_journal_name_full 'Dalton transactions (Cambridge, England : 2003)'
_journal_page_first 5428
_journal_page_last 5432
_journal_paper_doi 10.1039/d1dt00569c
_journal_volume 50
_journal_year 2021
_chemical_absolute_configuration unk
_chemical_formula_moiety 'C18 H17 I Mn N3 O2'
_chemical_formula_sum 'C18 H17 I Mn N3 O2'
_chemical_formula_weight 489.197
_space_group_crystal_system orthorhombic
_space_group_IT_number 19
_space_group_name_Hall 'P 2ac 2ab'
_space_group_name_H-M_alt 'P 21 21 21'
_symmetry_Int_Tables_number 19
_atom_sites_solution_primary dual
_audit_creation_date 2021-03-16
_audit_creation_method
;
Olex2 1.3
(compiled 2020.11.12 svn.r5f609507 for OlexSys, GUI svn.r6272)
;
_audit_update_record
;
2021-03-16 deposited with the CCDC.	2021-04-01 downloaded from the CCDC.
;
_cell_angle_alpha 90
_cell_angle_beta 90
_cell_angle_gamma 90
_cell_formula_units_Z 4
_cell_length_a 9.5303(3)
_cell_length_b 10.3905(3)
_cell_length_c 17.3403(5)
_cell_measurement_reflns_used 5453
_cell_measurement_temperature 120
_cell_measurement_theta_max 30.0690
_cell_measurement_theta_min 2.3520
_cell_volume 1717.12(9)
_computing_cell_refinement 'CrysAlisPro 1.171.39.45i (Rigaku OD, 2018)'
_computing_data_collection 'CrysAlisPro 1.171.39.45i (Rigaku OD, 2018)'
_computing_data_reduction 'CrysAlisPro 1.171.39.45i (Rigaku OD, 2018)'
_computing_molecular_graphics 'Olex2 1.3 (Dolomanov et al., 2009)'
_computing_publication_material 'Olex2 1.3 (Dolomanov et al., 2009)'
_computing_structure_refinement 'olex2.refine 1.3 (Bourhis et al., 2015)'
_computing_structure_solution 'SHELXT 2014/5 (Sheldrick, 2014)'
_diffrn_ambient_temperature 120
_diffrn_detector 'CCD plate'
_diffrn_measured_fraction_theta_full 0.9983
_diffrn_measured_fraction_theta_max 0.9985
_diffrn_measurement_details
;
List of Runs (angles in degrees, time in seconds):

  # Type    Start    End  Width  t~exp~   \w     \q     \k     \f   Frames
#--------------------------------------------------------------------------
  1  \w     65.00 102.00   0.50    3.00    --   20.00  54.00 -90.00   74
  2  \w    -74.00 -26.00   0.50    3.00    --   20.00  54.00 150.00   96
  3  \w      5.00  35.00   0.50    3.00    --   20.00  54.00 150.00   60
  4  \w    -74.00 107.00   0.50    3.00    --   20.00  54.00 120.00  362
  5  \w    -64.00 -39.00   0.50    3.00    --   20.00  54.00-150.00   50
  6  \w    -36.00 -11.00   0.50    3.00    --   20.00  54.00-150.00   50
  7  \w     34.00  67.00   0.50    3.00    --   20.00  54.00-150.00   66
  8  \w    -22.00  25.00   0.50    3.00    --   20.00  54.00 -90.00   94
;
_diffrn_measurement_device 'two-circle diffractometer'
_diffrn_measurement_device_type 'XtaLAB Mini II'
_diffrn_measurement_method '\w scans'
_diffrn_orient_matrix_type 'CrysAlisPro convention (1999,Acta A55,543-557)'
_diffrn_orient_matrix_UB_11 -0.0113202000
_diffrn_orient_matrix_UB_12 -0.0262898000
_diffrn_orient_matrix_UB_13 -0.0372285000
_diffrn_orient_matrix_UB_21 -0.0079368000
_diffrn_orient_matrix_UB_22 -0.0620580000
_diffrn_orient_matrix_UB_23 0.0164855000
_diffrn_orient_matrix_UB_31 -0.0731279000
_diffrn_orient_matrix_UB_32 0.0108410000
_diffrn_orient_matrix_UB_33 0.0039543000
_diffrn_radiation_monochromator graphite
_diffrn_radiation_probe x-ray
_diffrn_radiation_type 'Mo K\a'
_diffrn_radiation_wavelength 0.71073
_diffrn_reflns_av_R_equivalents 0.0261
_diffrn_reflns_av_unetI/netI 0.0343
_diffrn_reflns_Laue_measured_fraction_full 0.9983
_diffrn_reflns_Laue_measured_fraction_max 0.9985
_diffrn_reflns_limit_h_max 11
_diffrn_reflns_limit_h_min -11
_diffrn_reflns_limit_k_max 11
_diffrn_reflns_limit_k_min -12
_diffrn_reflns_limit_l_max 20
_diffrn_reflns_limit_l_min -21
_diffrn_reflns_number 10300
_diffrn_reflns_point_group_measured_fraction_full 0.9743
_diffrn_reflns_point_group_measured_fraction_max 0.9669
_diffrn_reflns_theta_full 25.2417
_diffrn_reflns_theta_max 26.37
_diffrn_reflns_theta_min 2.35
_diffrn_source 'fine-focus sealed X-ray tube'
_diffrn_source_type 'Rigaku (Mo) X-ray Source'
_exptl_absorpt_coefficient_mu 2.584
_exptl_absorpt_correction_T_max 0.939
_exptl_absorpt_correction_T_min 0.853
_exptl_absorpt_correction_type analytical
_exptl_absorpt_process_details
;
CrysAlisPro 1.171.39.45i (Rigaku Oxford Diffraction, 2018)
Analytical numeric absorption correction using a multifaceted crystal
			model based on expressions derived by R.C. Clark & J.S. Reid.
(Clark, R. C. & Reid, J. S. (1995). Acta Cryst. A51, 887-897)
Empirical absorption correction using spherical harmonics,
 implemented in SCALE3 ABSPACK scaling algorithm.
;
_exptl_crystal_colour 'clear dark brown'
_exptl_crystal_colour_lustre clear
_exptl_crystal_colour_modifier dark
_exptl_crystal_colour_primary brown
_exptl_crystal_density_diffrn 1.892
_exptl_crystal_description block
_exptl_crystal_F_000 960.173
_exptl_crystal_size_max 0.379
_exptl_crystal_size_mid 0.213
_exptl_crystal_size_min 0.111
_refine_diff_density_max 0.2960
_refine_diff_density_min -0.4275
_refine_diff_density_rms 0.0872
_refine_ls_abs_structure_details 'Flack, H. D. (1983). Acta Cryst. A39, 876-881.'
_refine_ls_abs_structure_Flack -0.02(2)
_refine_ls_d_res_high 0.8002
_refine_ls_d_res_low 8.6701
_refine_ls_goodness_of_fit_ref 1.0370
_refine_ls_hydrogen_treatment mixed
_refine_ls_matrix_type full
_refine_ls_number_constraints 27
_refine_ls_number_parameters 232
_refine_ls_number_reflns 3388
_refine_ls_number_restraints 0
_refine_ls_restrained_S_all 1.0370
_refine_ls_R_factor_all 0.0247
_refine_ls_R_factor_gt 0.0220
_refine_ls_shift/su_max 0.0001
_refine_ls_shift/su_mean 0.0000
_refine_ls_structure_factor_coef Fsqd
_refine_ls_weighting_details 'w=1/[\s^2^(Fo^2^)+(0.0150P)^2^+0.6302P] where P=(Fo^2^+2Fc^2^)/3'
_refine_ls_weighting_scheme calc
_refine_ls_wR_factor_gt 0.0416
_refine_ls_wR_factor_ref 0.0424
_reflns_Friedel_coverage 0.924
_reflns_limit_h_max 11
_reflns_limit_h_min -11
_reflns_limit_k_max 12
_reflns_limit_k_min -12
_reflns_limit_l_max 21
_reflns_limit_l_min -21
_reflns_number_gt 3198
_reflns_number_total 3388
_reflns_threshold_expression I>=2u(I)
_cod_data_source_file d1dt00569c2.cif
_cod_data_source_block 190525_Mn-I_5
_cod_depositor_comments 'Adding full bibliography for 7707050--7707055.cif.'
_cod_original_sg_symbol_Hall ' P 2ac 2ab'
_cod_database_code 7707054
_chemical_oxdiff_formula 'Mn C N O I'
_chemical_oxdiff_usercomment '120 K'
_reflns_odcompleteness_completeness 99.80
_reflns_odcompleteness_iscentric 1
_reflns_odcompleteness_theta 26.32
_olex2_refinement_description
;
1. Fixed Uiso
 At 1.2 times of:
  All C(H) groups, All C(H,H) groups
 At 1.5 times of:
  All C(H,H,H) groups
2.a Secondary CH2 refined with riding coordinates:
 C8(H8a,H8b)
2.b Aromatic/amide H refined with riding coordinates:
 C15(H15), C12(H12), C3(H3a), C14(H14), C16(H16), C17(H17), C5(H5), C2(H2)
2.c Idealised Me refined as rotating group:
 C11(H11a,H11b,H11c), C10(H10a,H10b,H10c)
;
_olex2_submission_special_instructions 'No special instructions were received'
_oxdiff_exptl_absorpt_empirical_details
;
Empirical correction (ABSPACK) includes:
- Absorption correction using spherical harmonics
- Frame scaling
;
_oxdiff_exptl_absorpt_empirical_full_max 1.193
_oxdiff_exptl_absorpt_empirical_full_min 0.885

loop_
_space_group_symop_id
_space_group_symop_operation_xyz
1 x,y,z
2 x+1/2,-y+1/2,-z
3 -x,y+1/2,-z+1/2
4 -x+1/2,-y,z+1/2

loop_
_atom_site_label
_atom_site_type_symbol
_atom_site_fract_x
_atom_site_fract_y
_atom_site_fract_z
_atom_site_U_iso_or_equiv
_atom_site_adp_type
_atom_site_occupancy
_atom_site_refinement_flags_posn
I1 I 0.11733(2) -0.03308(2) 0.189841(12) 0.01808(6) Uani 1.000000 .
Mn1 Mn 0.44822(5) 0.40499(5) 0.48853(3) 0.01146(11) Uani 1.000000 .
O2 O 0.0504(2) 0.2491(2) 0.45464(12) 0.0144(5) Uani 1.000000 .
O1 O 0.4585(2) 0.3665(2) 0.38313(12) 0.0155(5) Uani 1.000000 .
N2 N 0.3879(3) 0.5079(2) 0.58005(13) 0.0119(5) Uani 1.000000 .
N3 N 0.6147(3) 0.5090(2) 0.48128(14) 0.0147(6) Uani 1.000000 .
N1 N 0.2595(3) 0.3323(2) 0.49633(15) 0.0125(6) Uani 1.000000 .
C15 C 0.7721(3) 0.8078(3) 0.61910(19) 0.0160(8) Uani 1.000000 .
H15 H 0.8066(3) 0.8780(3) 0.64869(19) 0.0192(9) Uiso 1.000000 R
C13 C 0.5883(3) 0.6529(3) 0.58984(17) 0.0122(7) Uani 1.000000 .
C12 C 0.4519(3) 0.6066(3) 0.60958(18) 0.0143(7) Uani 1.000000 .
H12 H 0.4029(3) 0.6529(3) 0.64840(18) 0.0171(8) Uiso 1.000000 R
C18 C 0.6683(3) 0.6017(3) 0.52720(17) 0.0123(7) Uani 1.000000 .
C3 C 0.3577(3) 0.1497(3) 0.22924(18) 0.0182(8) Uani 1.000000 .
H3a H 0.3970(3) 0.1172(3) 0.18282(18) 0.0218(9) Uiso 1.000000 R
C9 C 0.2426(3) 0.4772(3) 0.60877(17) 0.0145(7) Uani 1.000000 .
C14 C 0.6425(3) 0.7568(3) 0.63323(18) 0.0173(7) Uani 1.000000 .
H14 H 0.5870(3) 0.7923(3) 0.67348(18) 0.0208(9) Uiso 1.000000 R
C7 C 0.1795(3) 0.2775(3) 0.44354(18) 0.0119(7) Uani 1.000000 .
C11 C 0.2386(3) 0.4704(3) 0.69683(17) 0.0187(7) Uani 1.000000 .
H11a H 0.3088(14) 0.4085(14) 0.71494(18) 0.0280(10) Uiso 1.000000 GR
H11b H 0.259(2) 0.5555(5) 0.71834(17) 0.0280(10) Uiso 1.000000 GR
H11c H 0.1451(7) 0.4428(18) 0.71365(17) 0.0280(10) Uiso 1.000000 GR
C10 C 0.1400(3) 0.5775(3) 0.57834(19) 0.0195(8) Uani 1.000000 .
H10a H 0.1706(12) 0.6634(4) 0.5944(10) 0.0293(12) Uiso 1.000000 GR
H10b H 0.1371(16) 0.5733(13) 0.5219(2) 0.0293(12) Uiso 1.000000 GR
H10c H 0.0462(5) 0.5603(12) 0.5991(9) 0.0293(12) Uiso 1.000000 GR
C16 C 0.8532(3) 0.7537(3) 0.55967(18) 0.0154(7) Uani 1.000000 .
H16 H 0.9444(3) 0.7868(3) 0.54996(18) 0.0185(9) Uiso 1.000000 R
C17 C 0.8035(3) 0.6541(3) 0.51521(19) 0.0136(7) Uani 1.000000 .
H17 H 0.8613(3) 0.6197(3) 0.47560(19) 0.0163(8) Uiso 1.000000 R
C1 C 0.3784(3) 0.2838(3) 0.34387(17) 0.0133(6) Uani 1.000000 .
C5 C 0.1694(3) 0.1562(3) 0.32123(18) 0.0144(7) Uani 1.000000 .
H5 H 0.0782(3) 0.1297(3) 0.33650(18) 0.0173(8) Uiso 1.000000 R
C2 C 0.4306(3) 0.2382(3) 0.27299(19) 0.0182(8) Uani 1.000000 .
H2 H 0.5184(3) 0.2692(3) 0.25479(19) 0.0218(9) Uiso 1.000000 R
C8 C 0.2059(3) 0.3448(3) 0.57596(18) 0.0150(7) Uani 1.000000 .
H8a H 0.1027(3) 0.3333(3) 0.57611(18) 0.0180(9) Uiso 1.000000 R
H8b H 0.2476(3) 0.2769(3) 0.60878(18) 0.0180(9) Uiso 1.000000 R
C4 C 0.2261(3) 0.1084(3) 0.25375(18) 0.0159(7) Uani 1.000000 .
C6 C 0.2440(3) 0.2435(3) 0.36782(18) 0.0132(7) Uani 1.000000 .
H3 H 0.666(3) 0.486(3) 0.4504(15) 0.004(8) Uiso 1.000000 .

loop_
_atom_site_aniso_label
_atom_site_aniso_U_11
_atom_site_aniso_U_22
_atom_site_aniso_U_33
_atom_site_aniso_U_12
_atom_site_aniso_U_13
_atom_site_aniso_U_23
I1 0.02141(10) 0.01757(10) 0.01525(9) -0.00239(10) 0.00084(9) -0.00305(11)
Mn1 0.0088(2) 0.0130(2) 0.0126(2) -0.0003(2) 0.00079(19) -0.0012(2)
O2 0.0108(11) 0.0158(12) 0.0168(12) -0.0016(10) 0.0001(9) -0.0022(11)
O1 0.0129(11) 0.0193(13) 0.0143(12) -0.0022(10) 0.0014(9) -0.0026(11)
N2 0.0103(12) 0.0122(14) 0.0132(12) 0.0001(12) 0.0005(11) 0.0019(11)
N3 0.0097(12) 0.0188(15) 0.0155(13) 0.0013(13) 0.0060(12) -0.0032(12)
N1 0.0119(13) 0.0156(14) 0.0101(14) -0.0015(11) 0.0015(11) -0.0012(13)
C15 0.0201(18) 0.0141(18) 0.0138(17) -0.0033(15) -0.0053(14) 0.0000(15)
C13 0.0123(17) 0.0116(16) 0.0128(16) 0.0033(13) 0.0008(12) 0.0022(14)
C12 0.0162(16) 0.0143(17) 0.0123(16) 0.0036(15) 0.0026(13) 0.0004(15)
C18 0.0122(15) 0.0113(16) 0.0132(16) -0.0001(13) -0.0033(12) 0.0018(15)
C3 0.026(2) 0.0198(18) 0.0086(15) 0.0033(16) 0.0009(13) -0.0032(15)
C9 0.0116(15) 0.0173(17) 0.0145(15) 0.0006(15) -0.0003(12) -0.0006(17)
C14 0.0200(19) 0.0178(17) 0.0141(16) 0.0015(15) 0.0009(13) -0.0007(15)
C7 0.0135(16) 0.0110(17) 0.0112(17) 0.0016(13) 0.0019(13) 0.0058(15)
C11 0.0189(16) 0.0216(16) 0.0156(15) -0.0046(15) 0.0015(13) -0.002(2)
C10 0.0098(17) 0.0272(19) 0.0216(18) -0.0008(15) -0.0000(13) 0.0024(16)
C16 0.0132(18) 0.0144(17) 0.0187(17) -0.0013(14) -0.0022(13) 0.0051(15)
C17 0.0087(15) 0.0158(17) 0.0162(16) 0.0022(13) 0.0025(13) 0.0016(16)
C1 0.0115(15) 0.0144(16) 0.0140(15) -0.0012(15) -0.0025(14) 0.0042(14)
C5 0.0132(15) 0.0125(16) 0.0175(18) -0.0014(13) 0.0002(13) 0.0038(16)
C2 0.0145(17) 0.0212(19) 0.0188(17) -0.0015(14) 0.0018(13) 0.0012(16)
C8 0.0119(16) 0.0182(18) 0.0149(17) -0.0023(14) 0.0009(13) -0.0004(16)
C4 0.0197(17) 0.0113(17) 0.0166(17) -0.0017(15) -0.0057(13) 0.0025(15)
C6 0.0142(17) 0.0112(16) 0.0142(17) 0.0049(14) 0.0004(13) 0.0023(15)

loop_
_atom_type_symbol
_atom_type_scat_dispersion_real
_atom_type_scat_dispersion_imag
_atom_type_scat_Cromer_Mann_a1
_atom_type_scat_Cromer_Mann_a2
_atom_type_scat_Cromer_Mann_a3
_atom_type_scat_Cromer_Mann_a4
_atom_type_scat_Cromer_Mann_b1
_atom_type_scat_Cromer_Mann_b2
_atom_type_scat_Cromer_Mann_b3
_atom_type_scat_Cromer_Mann_b4
_atom_type_scat_Cromer_Mann_c
_atom_type_scat_source
_atom_type_scat_dispersion_source
C 0.00347 0.00161 2.31000 1.02000 1.58860 0.86500 20.84390 10.20750 0.56870 51.65120 0.215599998832 'International Tables Volume C Table 6.1.1.4 (pp. 500-502)' 'Henke, Gullikson and Davis, At. Data and Nucl. Data Tables, 1993, 54, 2'
I -0.41187 1.83264 20.14720 18.99490 7.51380 2.27350 4.34700 0.38140 27.76600 66.87760 4.07119989395 'International Tables Volume C Table 6.1.1.4 (pp. 500-502)' 'Henke, Gullikson and Davis, At. Data and Nucl. Data Tables, 1993, 54, 2'
H 0.00000 0.00000 0.49300 0.32291 0.14019 0.04081 10.51090 26.12570 3.14236 57.79970 0.0030380000826 'International Tables Volume C Table 6.1.1.4 (pp. 500-502)' 'Henke, Gullikson and Davis, At. Data and Nucl. Data Tables, 1993, 54, 2'
Mn 0.34779 0.73263 11.28190 7.35730 3.01930 2.24410 5.34090 0.34320 17.86740 83.75430 1.089599967 'International Tables Volume C Table 6.1.1.4 (pp. 500-502)' 'Henke, Gullikson and Davis, At. Data and Nucl. Data Tables, 1993, 54, 2'
O 0.01158 0.00611 3.04850 2.28680 1.54630 0.86700 13.27710 5.70110 0.32390 32.90890 0.250800013542 'International Tables Volume C Table 6.1.1.4 (pp. 500-502)' 'Henke, Gullikson and Davis, At. Data and Nucl. Data Tables, 1993, 54, 2'
N 0.00653 0.00323 12.21260 3.13220 2.01250 1.16630 0.00570 9.89330 28.99750 0.58260 -11.5290002823 'International Tables Volume C Table 6.1.1.4 (pp. 500-502)' 'Henke, Gullikson and Davis, At. Data and Nucl. Data Tables, 1993, 54, 2'

loop_
_exptl_crystal_face_index_h
_exptl_crystal_face_index_k
_exptl_crystal_face_index_l
_exptl_crystal_face_perp_dist
-10 -10 3 0.1431
1 0 -24 0.0512
-2 0 24 0.0489
-13 2 0 0.1850
0 15 -2 0.0994
11 8 -3 0.1283
11 -9 -1 0.1446
-1 -15 2 0.1074

loop_
_geom_angle_atom_site_label_1
_geom_angle_atom_site_label_2
_geom_angle_atom_site_label_3
_geom_angle
_geom_angle_site_symmetry_1
_geom_angle_site_symmetry_3
_geom_angle_publ_flag
O1 Mn1 O2 105.58(9) . 2_556 ?
N2 Mn1 O2 99.63(9) . 2_556 ?
N2 Mn1 O1 154.70(10) . . ?
N3 Mn1 O2 94.36(10) . 2_556 ?
N3 Mn1 O1 90.76(10) . . ?
N3 Mn1 N2 89.35(11) . . ?
N1 Mn1 O2 95.66(10) . 2_556 ?
N1 Mn1 O1 91.89(10) . . ?
N1 Mn1 N2 83.52(11) . . ?
N1 Mn1 N3 168.55(11) . . ?
C7 O2 Mn1 133.3(2) . 2_456 ?
C1 O1 Mn1 127.23(19) . . ?
C12 N2 Mn1 126.9(2) . . ?
C9 N2 Mn1 114.46(19) . . ?
C9 N2 C12 118.0(3) . . ?
C18 N3 Mn1 132.4(2) . . ?
H3 N3 Mn1 114(2) . . ?
H3 N3 C18 113(2) . . ?
C7 N1 Mn1 130.5(2) . . ?
C8 N1 Mn1 110.41(19) . . ?
C8 N1 C7 119.1(3) . . ?
C14 C15 H15 120.9(2) . . ?
C16 C15 H15 120.87(19) . . ?
C16 C15 C14 118.3(3) . . ?
C18 C13 C12 122.8(3) . . ?
C14 C13 C12 117.5(3) . . ?
C14 C13 C18 119.6(3) . . ?
C13 C12 N2 126.8(3) . . ?
H12 C12 N2 116.59(17) . . ?
H12 C12 C13 116.59(18) . . ?
C13 C18 N3 120.8(3) . . ?
C17 C18 N3 122.2(3) . . ?
C17 C18 C13 117.0(3) . . ?
C2 C3 H3a 120.29(19) . . ?
C4 C3 H3a 120.29(19) . . ?
C4 C3 C2 119.4(3) . . ?
C11 C9 N2 111.3(2) . . ?
C10 C9 N2 109.3(3) . . ?
C10 C9 C11 111.2(3) . . ?
C8 C9 N2 106.1(2) . . ?
C8 C9 C11 108.9(3) . . ?
C8 C9 C10 109.8(2) . . ?
C13 C14 C15 122.1(3) . . ?
H14 C14 C15 119.0(2) . . ?
H14 C14 C13 118.96(18) . . ?
N1 C7 O2 123.4(3) . . ?
C6 C7 O2 118.3(3) . . ?
C6 C7 N1 118.3(3) . . ?
H11a C11 C9 109.5 . . ?
H11b C11 C9 109.5 . . ?
H11b C11 H11a 109.5 . . ?
H11c C11 C9 109.5 . . ?
H11c C11 H11a 109.5 . . ?
H11c C11 H11b 109.5 . . ?
H10a C10 C9 109.5 . . ?
H10b C10 C9 109.5 . . ?
H10b C10 H10a 109.5 . . ?
H10c C10 C9 109.5 . . ?
H10c C10 H10a 109.5 . . ?
H10c C10 H10b 109.5 . . ?
H16 C16 C15 119.21(19) . . ?
C17 C16 C15 121.6(3) . . ?
C17 C16 H16 119.21(19) . . ?
C16 C17 C18 121.4(3) . . ?
H17 C17 C18 119.31(18) . . ?
H17 C17 C16 119.31(19) . . ?
C2 C1 O1 117.4(3) . . ?
C6 C1 O1 124.0(3) . . ?
C6 C1 C2 118.6(3) . . ?
C4 C5 H5 119.31(18) . . ?
C6 C5 H5 119.31(18) . . ?
C6 C5 C4 121.4(3) . . ?
C1 C2 C3 121.8(3) . . ?
H2 C2 C3 119.12(19) . . ?
H2 C2 C1 119.12(19) . . ?
C9 C8 N1 110.3(3) . . ?
H8a C8 N1 109.59(16) . . ?
H8a C8 C9 109.59(16) . . ?
H8b C8 N1 109.59(17) . . ?
H8b C8 C9 109.59(17) . . ?
H8b C8 H8a 108.1 . . ?
C3 C4 I1 119.8(2) . . ?
C5 C4 I1 120.2(2) . . ?
C5 C4 C3 120.0(3) . . ?
C1 C6 C7 124.3(3) . . ?
C5 C6 C7 116.7(3) . . ?
C5 C6 C1 118.8(3) . . ?

loop_
_geom_bond_atom_site_label_1
_geom_bond_atom_site_label_2
_geom_bond_distance
_geom_bond_site_symmetry_2
_geom_bond_publ_flag
I1 C4 2.113(3) . ?
Mn1 O2 2.117(2) 2_556 ?
Mn1 O1 1.874(2) . ?
Mn1 N2 1.998(2) . ?
Mn1 N3 1.924(3) . ?
Mn1 N1 1.955(3) . ?
O2 C7 1.280(4) . ?
O1 C1 1.335(4) . ?
N2 C12 1.299(4) . ?
N2 C9 1.506(4) . ?
N3 C18 1.350(4) . ?
N3 H3 0.77(3) . ?
N1 C7 1.320(4) . ?
N1 C8 1.478(4) . ?
C15 H15 0.9500 . ?
C15 C14 1.366(4) . ?
C15 C16 1.405(4) . ?
C13 C12 1.427(4) . ?
C13 C18 1.430(4) . ?
C13 C14 1.414(4) . ?
C12 H12 0.9500 . ?
C18 C17 1.415(4) . ?
C3 H3a 0.9500 . ?
C3 C2 1.380(4) . ?
C3 C4 1.392(4) . ?
C9 C11 1.529(4) . ?
C9 C10 1.523(4) . ?
C9 C8 1.529(4) . ?
C14 H14 0.9500 . ?
C7 C6 1.492(4) . ?
C11 H11a 0.9800 . ?
C11 H11b 0.9800 . ?
C11 H11c 0.9800 . ?
C10 H10a 0.9800 . ?
C10 H10b 0.9800 . ?
C10 H10c 0.9800 . ?
C16 H16 0.9500 . ?
C16 C17 1.375(4) . ?
C17 H17 0.9500 . ?
C1 C2 1.408(4) . ?
C1 C6 1.410(4) . ?
C5 H5 0.9500 . ?
C5 C4 1.381(4) . ?
C5 C6 1.407(4) . ?
C2 H2 0.9500 . ?
C8 H8a 0.9900 . ?
C8 H8b 0.9900 . ?

loop_
_geom_torsion_atom_site_label_1
_geom_torsion_atom_site_label_2
_geom_torsion_atom_site_label_3
_geom_torsion_atom_site_label_4
_geom_torsion
_geom_torsion_site_symmetry_1
_geom_torsion_site_symmetry_2
_geom_torsion_site_symmetry_3
_geom_torsion_site_symmetry_4
_geom_torsion_publ_flag
I1 C4 C3 C2 -177.4(2) . . . . ?
I1 C4 C5 C6 175.4(2) . . . . ?
Mn1 O2 C7 N1 -79.7(3) 2_456 . . . ?
Mn1 O2 C7 C6 98.5(3) 2_456 . . . ?
Mn1 O1 C1 C2 -159.8(2) . . . . ?
Mn1 O1 C1 C6 22.4(3) . . . . ?
Mn1 N2 C12 C13 -9.0(3) . . . . ?
Mn1 N2 C9 C11 137.5(2) . . . . ?
Mn1 N2 C9 C10 -99.3(2) . . . . ?
Mn1 N2 C9 C8 19.14(19) . . . . ?
Mn1 N3 C18 C13 -9.7(3) . . . . ?
Mn1 N3 C18 C17 171.5(3) . . . . ?
Mn1 N1 C7 O2 -170.6(3) . . . . ?
Mn1 N1 C7 C6 11.2(3) . . . . ?
Mn1 N1 C8 C9 42.0(2) . . . . ?
O2 C7 N1 C8 9.4(4) . . . . ?
O2 C7 C6 C1 171.2(3) . . . . ?
O2 C7 C6 C5 -14.7(3) . . . . ?
O1 C1 C2 C3 178.0(3) . . . . ?
O1 C1 C6 C7 -6.3(4) . . . . ?
O1 C1 C6 C5 179.8(3) . . . . ?
N2 C12 C13 C18 6.7(4) . . . . ?
N2 C12 C13 C14 -175.5(3) . . . . ?
N2 C9 C8 N1 -38.5(2) . . . . ?
N3 C18 C13 C12 2.7(4) . . . . ?
N3 C18 C13 C14 -175.0(3) . . . . ?
N3 C18 C17 C16 176.0(3) . . . . ?
N1 C7 C6 C1 -10.5(4) . . . . ?
N1 C7 C6 C5 163.6(3) . . . . ?
N1 C8 C9 C11 -158.4(2) . . . . ?
N1 C8 C9 C10 79.6(3) . . . . ?
C15 C14 C13 C12 179.7(3) . . . . ?
C15 C14 C13 C18 -2.4(4) . . . . ?
C15 C16 C17 C18 0.2(4) . . . . ?
C13 C18 C17 C16 -2.8(3) . . . . ?
C3 C2 C1 C6 -4.1(4) . . . . ?
C3 C4 C5 C6 -2.1(4) . . . . ?
C7 C6 C1 C2 176.0(3) . . . . ?
C7 C6 C5 C4 -173.4(3) . . . . ?
C1 C6 C5 C4 1.0(4) . . . . ?

loop_
_exptl_oxdiff_crystal_face_indexfrac_h
_exptl_oxdiff_crystal_face_indexfrac_k
_exptl_oxdiff_crystal_face_indexfrac_l
_exptl_oxdiff_crystal_face_x
_exptl_oxdiff_crystal_face_y
_exptl_oxdiff_crystal_face_z
-10.0132 -9.5554 3.4300 0.2369 0.7290 0.6422
1.0359 -0.1526 -24.3727 0.8996 -0.4005 -0.1738
-1.9623 0.3158 24.1799 -0.8863 0.3946 0.2425
-13.2623 2.3336 -0.3683 0.1025 -0.0456 0.9937
-0.3921 14.5920 -2.0186 -0.3040 -0.9357 0.1789
11.3620 7.5538 -3.4189 -0.1999 -0.6153 -0.7625
10.6974 -8.8418 -0.9239 0.1457 0.4486 -0.8818
-0.5317 -14.5775 2.2061 0.3071 0.9452 -0.1104
